data_1542485
loop_
_publ_author_name
'Sohr, Barbara'
'Gl\"ocklhofer, Florian'
'St\"oger, Berthold'
'Weil, Matthias'
'Fr\"ohlich, Johannes'

_publ_section_title
;
 <i>cis</i>,<i>trans</i>,<i>cis</i>-1,2,3,4-Tetrakis[2-(ethylsulfanyl)phenyl]cyclobutane
;
_journal_coeditor_code HB4001
_journal_issue 1
_journal_name_full IUCrData
_journal_page_first x152426
_journal_paper_doi 10.1107/S2414314615024268
_journal_volume 1
_journal_year 2016
_chemical_formula_iupac 'C36 H40 S4'
_chemical_formula_moiety 'C36 H40 S4'
_chemical_formula_sum 'C36 H40 S4'
_chemical_formula_weight 600.92
_chemical_name_systematic <i>cis</i>,<i>trans</i>,<i>cis</i>-1,2,3,4-Tetrakis[2-(ethylsulfanyl)phenyl]cyclobutane
_space_group_IT_number 15
_symmetry_cell_setting monoclinic
_symmetry_space_group_name_Hall '-C 2yc'
_symmetry_space_group_name_H-M 'C 1 2/c 1'
_cell_angle_alpha 90
_cell_angle_beta 98.400(2)
_cell_angle_gamma 90
_cell_formula_units_Z 4
_cell_length_a 11.2972(8)
_cell_length_b 13.0708(10)
_cell_length_c 21.3833(17)
_cell_measurement_reflns_used 9001
_cell_measurement_temperature 100
_cell_measurement_theta_max 32.6
_cell_measurement_theta_min 2.9
_cell_volume 3123.7(4)
_computing_cell_refinement
;
SAINT (Bruker, 2014)
;
_computing_data_collection
;
APEX2 (Bruker, 2014)
;
_computing_data_reduction
;
SAINT (Bruker, 2014)
;
_computing_molecular_graphics
;
XP in SHELXTL (Sheldrick, 2008) and Mercury (Macrae <i>et al</i>,
2006)
;
_computing_publication_material
;
publCIF (Westrip, 2010)
;
_computing_structure_refinement
;
JANA2006 (Pet\<r\'i\<cek <i>et al.</i>, 2014)
;
_computing_structure_solution
;
SUPERFLIP (Palatinus & Chapuis, 2007)
;
_diffrn_ambient_temperature 100
_diffrn_measured_fraction_theta_full 0.98
_diffrn_measured_fraction_theta_max 0.97
_diffrn_measurement_device 'four-cycle diffractometer'
_diffrn_measurement_device_type 'Bruker APEXII CCD'
_diffrn_measurement_method '\w and \f-scans'
_diffrn_radiation_monochromator graphite
_diffrn_radiation_source 'X-ray tube'
_diffrn_radiation_type 'Mo K\a'
_diffrn_radiation_wavelength 0.71073
_diffrn_reflns_av_R_equivalents 0.0232
_diffrn_reflns_limit_h_max 17
_diffrn_reflns_limit_h_min -17
_diffrn_reflns_limit_k_max 19
_diffrn_reflns_limit_k_min -19
_diffrn_reflns_limit_l_max 32
_diffrn_reflns_limit_l_min -32
_diffrn_reflns_number 31669
_diffrn_reflns_theta_full 31.7
_diffrn_reflns_theta_max 32.61
_diffrn_reflns_theta_min 1.93
_exptl_absorpt_coefficient_mu 0.329
_exptl_absorpt_correction_T_max 0.88
_exptl_absorpt_correction_T_min 0.80
_exptl_absorpt_correction_type multi-scan
_exptl_absorpt_process_details
;
(<i>SADABS</i>; Bruker, 2014)
;
_exptl_crystal_colour 'translucent colourless'
_exptl_crystal_density_diffrn 1.2775
_exptl_crystal_description block
_exptl_crystal_F_000 1280
_exptl_crystal_size_max 0.65
_exptl_crystal_size_mid 0.62
_exptl_crystal_size_min 0.48
_refine_diff_density_max 0.57
_refine_diff_density_min -0.51
_refine_ls_extinction_method none
_refine_ls_goodness_of_fit_ref 3.21
_refine_ls_hydrogen_treatment constr
_refine_ls_number_constraints 80
_refine_ls_number_parameters 181
_refine_ls_number_reflns 5518
_refine_ls_number_restraints 0
_refine_ls_R_factor_all 0.0531
_refine_ls_R_factor_gt 0.0409
_refine_ls_shift/su_max 0.0194
_refine_ls_shift/su_mean 0.0013
_refine_ls_structure_factor_coef F
_refine_ls_weighting_details w=1/(\s^2^(F)+0.0001F^2^)
_refine_ls_weighting_scheme sigma
_refine_ls_wR_factor_gt 0.0572
_refine_ls_wR_factor_ref 0.0580
_reflns_number_gt 4606
_reflns_number_total 5518
_reflns_threshold_expression I>3\s(I)
_cod_data_source_file hb4001sup1.cif
_cod_data_source_block I
_cod_depositor_comments 'Adding full bibliography for 1542485.cif.'
_cod_original_sg_symbol_H-M 'C 2/c'
_cod_database_code 1542485
_cod_database_fobs_code 1542485

loop_
_symmetry_equiv_pos_site_id
_symmetry_equiv_pos_as_xyz
1 x,y,z
2 -x,y,-z+1/2
3 -x,-y,-z
4 x,-y,z+1/2
5 x+1/2,y+1/2,z
6 -x+1/2,y+1/2,-z+1/2
7 -x+1/2,-y+1/2,-z
8 x+1/2,-y+1/2,z+1/2

loop_
_atom_site_type_symbol
_atom_site_label
_atom_site_fract_x
_atom_site_fract_y
_atom_site_fract_z
_atom_site_U_iso_or_equiv
_atom_site_adp_type
_atom_site_calc_flag
_atom_site_occupancy
S S1 0.87910(3) 0.00251(3) 0.077753(15) 0.01809(10) Uani d 1
S S2 0.95635(3) -0.26468(3) 0.105586(15) 0.01571(9) Uani d 1
C C1 0.97736(10) 0.02697(9) 0.21431(5) 0.0109(3) Uani d 1
C C2 0.99420(11) -0.09281(9) 0.21282(5) 0.0111(3) Uani d 1
C C3 1.03225(11) 0.09664(9) 0.17023(6) 0.0122(3) Uani d 1
C C4 0.99249(11) 0.09175(9) 0.10458(6) 0.0135(3) Uani d 1
C C5 1.04055(12) 0.15814(10) 0.06346(6) 0.0183(4) Uani d 1
C C6 1.12381(12) 0.23133(11) 0.08726(7) 0.0204(4) Uani d 1
C C7 1.16082(12) 0.23866(10) 0.15155(7) 0.0196(4) Uani d 1
C C8 1.11571(11) 0.17117(10) 0.19249(6) 0.0155(3) Uani d 1
C C9 1.10217(10) -0.13204(9) 0.18639(6) 0.0118(3) Uani d 1
C C10 1.09395(11) -0.20633(10) 0.13841(6) 0.0133(3) Uani d 1
C C11 1.19725(13) -0.23932(10) 0.11493(6) 0.0176(4) Uani d 1
C C12 1.30895(12) -0.20113(10) 0.13908(7) 0.0193(4) Uani d 1
C C13 1.31825(12) -0.12954(10) 0.18711(7) 0.0187(4) Uani d 1
C C14 1.21622(11) -0.09526(10) 0.20995(6) 0.0158(4) Uani d 1
C C15 0.81195(12) 0.05410(11) 0.00215(6) 0.0201(4) Uani d 1
C C16 0.69192(16) 0.00156(14) -0.01675(8) 0.0362(5) Uani d 1
C C17 0.95165(12) -0.36869(10) 0.16180(6) 0.0197(4) Uani d 1
C C18 1.05717(13) -0.44112(11) 0.16675(9) 0.0311(5) Uani d 1
H H1c1 0.901213 0.056516 0.198149 0.013 Uiso d 1
H H1c2 0.936693 -0.134784 0.187075 0.0133 Uiso d 1
H H1c5 1.015758 0.15293 0.018686 0.0219 Uiso d 1
H H1c6 1.155904 0.277157 0.058921 0.0244 Uiso d 1
H H1c7 1.217541 0.290186 0.167956 0.0235 Uiso d 1
H H1c8 1.142779 0.176151 0.237076 0.0186 Uiso d 1
H H1c11 1.19035 -0.289135 0.0816 0.0212 Uiso d 1
H H1c12 1.379047 -0.224093 0.122669 0.0231 Uiso d 1
H H1c13 1.395355 -0.10342 0.204747 0.0224 Uiso d 1
H H1c14 1.224302 -0.04479 0.242917 0.0189 Uiso d 1
H H1c15 0.799702 0.12634 0.006158 0.0241 Uiso d 1
H H2c15 0.863011 0.040274 -0.029004 0.0241 Uiso d 1
H H1c16 0.657192 0.024312 -0.058067 0.0435 Uiso d 1
H H2c16 0.703434 -0.071188 -0.01731 0.0435 Uiso d 1
H H3c16 0.63938 0.018387 0.013187 0.0435 Uiso d 1
H H1c17 0.945536 -0.340933 0.202767 0.0237 Uiso d 1
H H2c17 0.878734 -0.406582 0.151001 0.0237 Uiso d 1
H H1c18 1.045087 -0.496526 0.194607 0.0374 Uiso d 1
H H2c18 1.0643 -0.467761 0.125628 0.0374 Uiso d 1
H H3c18 1.129027 -0.40502 0.183155 0.0374 Uiso d 1

loop_
_atom_site_aniso_label
_atom_site_aniso_U_11
_atom_site_aniso_U_22
_atom_site_aniso_U_33
_atom_site_aniso_U_12
_atom_site_aniso_U_13
_atom_site_aniso_U_23
_atom_site_aniso_type_symbol
S1 0.02583(19) 0.01681(17) 0.01032(15) -0.00304(13) -0.00175(12) 0.00162(11) S
S2 0.01991(17) 0.01504(16) 0.01128(14) -0.00217(12) -0.00074(12) -0.00097(11) S
C1 0.0103(5) 0.0125(5) 0.0098(5) 0.0012(5) 0.0014(4) 0.0000(4) C
C2 0.0115(5) 0.0123(6) 0.0092(5) -0.0010(4) 0.0004(4) -0.0008(4) C
C3 0.0122(5) 0.0129(6) 0.0120(5) 0.0029(5) 0.0038(4) 0.0003(4) C
C4 0.0166(6) 0.0134(6) 0.0110(5) 0.0024(5) 0.0035(4) -0.0001(4) C
C5 0.0250(7) 0.0187(6) 0.0125(6) 0.0033(5) 0.0074(5) 0.0022(5) C
C6 0.0224(7) 0.0193(7) 0.0214(6) 0.0003(6) 0.0101(5) 0.0056(5) C
C7 0.0187(6) 0.0175(7) 0.0231(7) -0.0042(5) 0.0049(5) 0.0023(5) C
C8 0.0156(6) 0.0162(6) 0.0146(6) 0.0003(5) 0.0022(5) 0.0008(5) C
C9 0.0130(6) 0.0111(6) 0.0117(5) 0.0005(5) 0.0027(4) 0.0015(4) C
C10 0.0175(6) 0.0122(6) 0.0106(5) -0.0006(5) 0.0030(4) 0.0013(4) C
C11 0.0235(7) 0.0146(6) 0.0163(6) 0.0021(5) 0.0082(5) 0.0002(5) C
C12 0.0178(6) 0.0177(6) 0.0245(7) 0.0048(5) 0.0105(5) 0.0043(5) C
C13 0.0120(6) 0.0175(6) 0.0271(7) 0.0003(5) 0.0050(5) 0.0022(5) C
C14 0.0145(6) 0.0147(6) 0.0180(6) -0.0001(5) 0.0024(5) -0.0022(5) C
C15 0.0290(7) 0.0199(7) 0.0106(5) 0.0004(6) 0.0001(5) 0.0012(5) C
C16 0.0430(10) 0.0410(10) 0.0196(7) -0.0122(8) -0.0125(7) 0.0072(7) C
C17 0.0197(7) 0.0189(7) 0.0198(6) -0.0047(5) 0.0004(5) 0.0044(5) C
C18 0.0253(8) 0.0228(8) 0.0443(10) -0.0013(7) 0.0018(7) 0.0133(7) C

loop_
_atom_type_symbol
_atom_type_scat_dispersion_real
_atom_type_scat_dispersion_imag
_atom_type_scat_source
C 0.0033 0.0016 'International Tables Vol C tables 4.2.6.8 and 6.1.1.1'
H 0.0000 0.0000 'International Tables Vol C tables 4.2.6.8 and 6.1.1.1'
S 0.1246 0.1234 'International Tables Vol C tables 4.2.6.8 and 6.1.1.1'

loop_
_geom_angle_atom_site_label_1
_geom_angle_atom_site_label_2
_geom_angle_atom_site_label_3
_geom_angle_site_symmetry_1
_geom_angle
C1 C1 C3 2_755 120.87(10)
C1 C1 H1c1 2_755 120.54
C3 C1 H1c1 . 87.75
C9 C2 H1c2 . 96.17
C1 C3 C4 . 119.63(10)
C1 C3 C8 . 121.97(11)
C4 C3 C8 . 118.26(11)
S1 C4 C3 . 117.61(9)
S1 C4 C5 . 122.35(9)
C3 C4 C5 . 120.01(11)
C4 C5 C6 . 120.15(12)
C4 C5 H1c5 . 119.93
C6 C5 H1c5 . 119.93
C5 C6 C7 . 120.28(13)
C5 C6 H1c6 . 119.86
C7 C6 H1c6 . 119.86
C6 C7 C8 . 119.82(12)
C6 C7 H1c7 . 120.09
C8 C7 H1c7 . 120.09
C3 C8 C7 . 121.43(12)
C3 C8 H1c8 . 119.29
C7 C8 H1c8 . 119.29
C2 C9 C10 . 122.54(10)
C2 C9 C14 . 120.10(11)
C10 C9 C14 . 117.37(11)
S2 C10 C9 . 122.98(10)
S2 C10 C11 . 116.79(9)
C9 C10 C11 . 120.22(11)
C10 C11 C12 . 121.03(12)
C10 C11 H1c11 . 119.48
C12 C11 H1c11 . 119.48
C11 C12 C13 . 119.17(13)
C11 C12 H1c12 . 120.41
C13 C12 H1c12 . 120.41
C12 C13 C14 . 120.16(12)
C12 C13 H1c13 . 119.92
C14 C13 H1c13 . 119.92
C9 C14 C13 . 122.02(12)
C9 C14 H1c14 . 118.99
C13 C14 H1c14 . 118.99
C16 C15 H1c15 . 109.47
C16 C15 H2c15 . 109.47
H1c15 C15 H2c15 . 110.86
C15 C16 H1c16 . 109.47
C15 C16 H2c16 . 109.47
C15 C16 H3c16 . 109.47
H1c16 C16 H2c16 . 109.47
H1c16 C16 H3c16 . 109.47
H2c16 C16 H3c16 . 109.47
C18 C17 H1c17 . 109.47
C18 C17 H2c17 . 109.47
H1c17 C17 H2c17 . 103.93
C17 C18 H1c18 . 109.47
C17 C18 H2c18 . 109.47
C17 C18 H3c18 . 109.47
H1c18 C18 H2c18 . 109.47
H1c18 C18 H3c18 . 109.47
H2c18 C18 H3c18 . 109.47

loop_
_geom_bond_atom_site_label_1
_geom_bond_atom_site_label_2
_geom_bond_site_symmetry_2
_geom_bond_distance
S1 C4 . 1.7652(13)
S2 C10 . 1.7810(13)
C1 C1 2_755 1.5373(16)
C1 C3 . 1.5076(18)
C1 H1c1 . 0.96
C2 C9 . 1.5072(18)
C2 H1c2 . 0.96
C3 C4 . 1.4115(17)
C3 C8 . 1.3905(17)
C4 C5 . 1.4000(19)
C5 C6 . 1.3852(19)
C5 H1c5 . 0.96
C6 C7 . 1.381(2)
C6 H1c6 . 0.96
C7 C8 . 1.391(2)
C7 H1c7 . 0.96
C8 H1c8 . 0.96
C9 C10 . 1.4057(17)
C9 C14 . 1.3983(17)
C10 C11 . 1.404(2)
C11 C12 . 1.3849(19)
C11 H1c11 . 0.96
C12 C13 . 1.382(2)
C12 H1c12 . 0.96
C13 C14 . 1.3901(19)
C13 H1c13 . 0.96
C14 H1c14 . 0.96
C15 C16 . 1.521(2)
C15 H1c15 . 0.96
C15 H2c15 . 0.96
C16 H1c16 . 0.96
C16 H2c16 . 0.96
C16 H3c16 . 0.96
C17 C18 . 1.514(2)
C17 H1c17 . 0.96
C17 H2c17 . 0.96
C18 H1c18 . 0.96
C18 H2c18 . 0.96
C18 H3c18 . 0.96

loop_
_geom_hbond_atom_site_label_D
_geom_hbond_atom_site_label_H
_geom_hbond_atom_site_label_A
_geom_hbond_distance_DH
_geom_hbond_distance_HA
_geom_hbond_distance_DA
_geom_hbond_angle_DHA
_geom_hbond_publ_flag
C2 H1c2 S2 0.96 2.47 3.1939(12) 132 y
